data_4311786
loop_
_publ_author_name
'R. Cejudo-Mar\'in'
'G. Alzuet'
'S. Ferrer'
'J. Borr\'as'
'A. Casti\~neiras'
'E. Monzani'
'L. Casella'

_publ_contact_author
;
      Santiago Garc\'ia-Granda
      Departamento de Qu\'imica F\'isica y Anal\'itica
      Facultad de Qu\'imica
      Universidad de Oviedo
      Avda. Juli\'an Claver\'ia, 8
      33071 Oviedo
      Spain
;
_publ_contact_author_email sgg@sauron.quimica.uniovi.es
_publ_contact_author_fax '0034 98 5103125'
_publ_contact_author_phone '0034 98 5103477'
_publ_section_title
;
 Functional Superoxide Dismutase Mimics. Structural Characterization and
 Magnetic Exchange Interactions of Copper(II)-N-Substituted Sulfonamide
 Dimer Complexes
;
_journal_name_full 'Inorganic Chemistry'
_journal_page_first 6805
_journal_page_last 6814
_journal_paper_doi 10.1021/ic049718w
_journal_volume 43
_journal_year 2004
_chemical_formula_sum 'C40 H36 Cu2 N8 O8 S8'
_chemical_formula_weight 1140.33
_chemical_name_systematic
; 
 ? 
;
_space_group_IT_number 15
_symmetry_cell_setting monoclinic
_symmetry_space_group_name_Hall '-C 2yc'
_symmetry_space_group_name_H-M 'C 1 2/c 1'
_atom_sites_solution_hydrogens geom
_atom_sites_solution_primary direct
_atom_sites_solution_secondary difmap
_audit_creation_method SHELXL-97
_cell_angle_alpha 90.00
_cell_angle_beta 122.025(2)
_cell_angle_gamma 90.00
_cell_formula_units_Z 4
_cell_length_a 27.174(3)
_cell_length_b 10.1931(10)
_cell_length_c 20.025(2)
_cell_measurement_temperature 291(2)
_cell_volume 4702.6(8)
_computing_cell_refinement 'SAINT (Bruker, 1997)'
_computing_data_collection 'SMART (Bruker, 1997)'
_computing_data_reduction 'SAINT (Bruker, 1997)'
_computing_molecular_graphics 'PLATON99 (Spek, 1999)'
_computing_publication_material 'SHELXL-97 (Sheldrick, 1997)'
_computing_structure_refinement 'SHELXL-97 (Sheldrick, 1997)'
_computing_structure_solution 'SHELXS-97 (Sheldrick, 1990)'
_diffrn_ambient_temperature 291(2)
_diffrn_measured_fraction_theta_full 0.989
_diffrn_measured_fraction_theta_max 0.989
_diffrn_measurement_device_type 'SMART CCD 1000 Bruker'
_diffrn_measurement_method omega
_diffrn_radiation_monochromator graphite
_diffrn_radiation_source 'fine-focus sealed tube'
_diffrn_radiation_type MoK\a
_diffrn_radiation_wavelength 0.71073
_diffrn_reflns_av_R_equivalents 0.1197
_diffrn_reflns_av_sigmaI/netI 0.2517
_diffrn_reflns_limit_h_max 35
_diffrn_reflns_limit_h_min -35
_diffrn_reflns_limit_k_max 12
_diffrn_reflns_limit_k_min -13
_diffrn_reflns_limit_l_max 26
_diffrn_reflns_limit_l_min -13
_diffrn_reflns_number 15546
_diffrn_reflns_theta_full 28.06
_diffrn_reflns_theta_max 28.06
_diffrn_reflns_theta_min 1.77
_diffrn_standards_decay_% 0
_exptl_absorpt_coefficient_mu 1.320
_exptl_absorpt_correction_T_max 0.9250
_exptl_absorpt_correction_T_min 0.7971
_exptl_absorpt_correction_type SADABS
_exptl_absorpt_process_details 'Sheldrick (1997)'
_exptl_crystal_colour red
_exptl_crystal_density_diffrn 1.611
_exptl_crystal_density_method 'not measured'
_exptl_crystal_description plate
_exptl_crystal_F_000 2328
_exptl_crystal_size_max 0.18
_exptl_crystal_size_mid 0.16
_exptl_crystal_size_min 0.06
_refine_diff_density_max 0.338
_refine_diff_density_min -0.418
_refine_diff_density_rms 0.072
_refine_ls_extinction_method none
_refine_ls_goodness_of_fit_ref 0.711
_refine_ls_hydrogen_treatment noref
_refine_ls_matrix_type full
_refine_ls_number_parameters 298
_refine_ls_number_reflns 5654
_refine_ls_number_restraints 0
_refine_ls_restrained_S_all 0.711
_refine_ls_R_factor_all 0.1960
_refine_ls_R_factor_gt 0.0505
_refine_ls_shift/su_max 0.000
_refine_ls_shift/su_mean 0.000
_refine_ls_structure_factor_coef Fsqd
_refine_ls_weighting_details 'calc w=1/[\s^2^(Fo^2^)+(0.0141P)^2^+0.0000P] where P=(Fo^2^+2Fc^2^)/3'
_refine_ls_weighting_scheme calc
_refine_ls_wR_factor_gt 0.0662
_refine_ls_wR_factor_ref 0.0884
_reflns_number_gt 1825
_reflns_number_total 5654
_reflns_threshold_expression >2sigma(I)
_cod_data_source_file ic049718wsi20040304_101648_2.cif
_cod_data_source_block 99vjb13
_cod_depositor_comments
;
The following automatic conversions were performed:
'_symmetry_cell_setting' value 'Monoclinic' changed to 'monoclinic'
according to '/home/saulius/struct/CIF-dictionaries/cif_core.dic'
dictionary named 'cif_core.dic' version 2.4.1 from 2010-06-29.

Automatic conversion script
Id: cif_fix_enum 1527 2010-12-29 10:47:43Z saulius 
;
_cod_database_code 4311786

loop_
_symmetry_equiv_pos_as_xyz
'x, y, z'
'-x, y, -z+1/2'
'x+1/2, y+1/2, z'
'-x+1/2, y+1/2, -z+1/2'
'-x, -y, -z'
'x, -y, z-1/2'
'-x+1/2, -y+1/2, -z'
'x+1/2, -y+1/2, z-1/2'

loop_
_atom_site_label
_atom_site_type_symbol
_atom_site_fract_x
_atom_site_fract_y
_atom_site_fract_z
_atom_site_U_iso_or_equiv
_atom_site_adp_type
_atom_site_occupancy
_atom_site_symmetry_multiplicity
_atom_site_calc_flag
_atom_site_refinement_flags
_atom_site_disorder_assembly
_atom_site_disorder_group
Cu1 Cu 0.03263(3) 0.69441(6) 0.33015(4) 0.03903(19) Uani 1 1 d . . .
S11 S 0.10651(8) 1.03059(15) 0.27179(11) 0.0827(6) Uani 1 1 d . . .
S12 S 0.02631(6) 0.86297(15) 0.10957(9) 0.0523(4) Uani 1 1 d . . .
S21 S 0.08636(7) 0.36674(15) 0.21269(10) 0.0761(6) Uani 1 1 d . . .
S22 S 0.13449(6) 0.51567(15) 0.38039(9) 0.0499(4) Uani 1 1 d . . .
O11 O 0.02945(15) 1.0016(3) 0.1035(2) 0.0636(11) Uani 1 1 d . . .
O12 O -0.02582(14) 0.7966(4) 0.0513(2) 0.0642(11) Uani 1 1 d . . .
O21 O 0.13159(14) 0.5884(3) 0.4401(2) 0.0598(11) Uani 1 1 d . . .
O22 O 0.13779(14) 0.3758(3) 0.3846(2) 0.0620(11) Uani 1 1 d . . .
N11 N 0.07439(16) 0.8466(4) 0.3263(3) 0.0390(11) Uani 1 1 d . . .
N12 N 0.03416(16) 0.8196(4) 0.1917(2) 0.0404(11) Uani 1 1 d . . .
N21 N 0.01087(17) 0.5467(4) 0.1658(3) 0.0443(12) Uani 1 1 d . . .
N22 N 0.07820(15) 0.5666(4) 0.3005(2) 0.0389(11) Uani 1 1 d . . .
C11 C 0.1306(3) 1.0312(6) 0.3695(4) 0.085(2) Uani 1 1 d . . .
H11 H 0.1559 1.0932 0.4054 0.102 Uiso 1 1 calc R . .
C12 C 0.1084(2) 0.9315(5) 0.3880(3) 0.0617(17) Uani 1 1 d . . .
H12 H 0.1153 0.9196 0.4383 0.074 Uiso 1 1 calc R . .
C13 C 0.0684(2) 0.8880(5) 0.2597(4) 0.0446(15) Uani 1 1 d . . .
C14 C 0.0844(2) 0.7928(5) 0.1064(3) 0.0406(13) Uani 1 1 d . . .
C15 C 0.0872(2) 0.8137(5) 0.0414(3) 0.0555(15) Uani 1 1 d . . .
H15 H 0.0589 0.8638 -0.0001 0.067 Uiso 1 1 calc R . .
C16 C 0.1321(2) 0.7604(5) 0.0370(3) 0.0619(17) Uani 1 1 d . . .
H16 H 0.1333 0.7740 -0.0081 0.074 Uiso 1 1 calc R . .
C17 C 0.1749(2) 0.6882(5) 0.0975(4) 0.0526(15) Uani 1 1 d . . .
C18 C 0.1724(2) 0.6702(5) 0.1623(3) 0.0656(18) Uani 1 1 d . . .
H18 H 0.2017 0.6235 0.2047 0.079 Uiso 1 1 calc R . .
C19 C 0.1269(2) 0.7202(5) 0.1667(3) 0.0673(18) Uani 1 1 d . . .
H19 H 0.1252 0.7041 0.2111 0.081 Uiso 1 1 calc R . .
C20 C 0.2252(2) 0.6346(5) 0.0939(3) 0.077(2) Uani 1 1 d . . .
H20A H 0.2125 0.5603 0.0592 0.116 Uiso 1 1 calc R . .
H20B H 0.2556 0.6082 0.1456 0.116 Uiso 1 1 calc R . .
H20C H 0.2395 0.7013 0.0745 0.116 Uiso 1 1 calc R . .
C21 C 0.0335(2) 0.3735(6) 0.1136(4) 0.081(2) Uani 1 1 d . . .
H21 H 0.0305 0.3178 0.0749 0.097 Uiso 1 1 calc R . .
C22 C -0.0024(2) 0.4718(5) 0.1020(3) 0.0587(17) Uani 1 1 d . . .
H22 H -0.0351 0.4887 0.0526 0.070 Uiso 1 1 calc R . .
C23 C 0.0571(2) 0.5032(5) 0.2301(4) 0.0419(14) Uani 1 1 d . . .
C24 C 0.1960(2) 0.5693(5) 0.3801(3) 0.0443(14) Uani 1 1 d . . .
C25 C 0.2261(2) 0.4851(5) 0.3622(3) 0.0634(18) Uani 1 1 d . . .
H25 H 0.2145 0.3981 0.3502 0.076 Uiso 1 1 calc R . .
C26 C 0.2742(3) 0.5291(6) 0.3617(4) 0.075(2) Uani 1 1 d . . .
H26 H 0.2946 0.4699 0.3499 0.090 Uiso 1 1 calc R . .
C27 C 0.2926(2) 0.6559(7) 0.3779(3) 0.0621(18) Uani 1 1 d . . .
C28 C 0.2612(3) 0.7376(6) 0.3964(4) 0.075(2) Uani 1 1 d . . .
H28 H 0.2728 0.8247 0.4086 0.090 Uiso 1 1 calc R . .
C29 C 0.2134(2) 0.6968(6) 0.3978(3) 0.0623(17) Uani 1 1 d . . .
H29 H 0.1934 0.7552 0.4106 0.075 Uiso 1 1 calc R . .
C30 C 0.3438(2) 0.7071(6) 0.3755(3) 0.099(2) Uani 1 1 d . . .
H30A H 0.3638 0.6350 0.3693 0.149 Uiso 1 1 calc R . .
H30B H 0.3698 0.7524 0.4237 0.149 Uiso 1 1 calc R . .
H30C H 0.3304 0.7664 0.3319 0.149 Uiso 1 1 calc R . .

loop_
_atom_site_aniso_label
_atom_site_aniso_U_11
_atom_site_aniso_U_22
_atom_site_aniso_U_33
_atom_site_aniso_U_23
_atom_site_aniso_U_13
_atom_site_aniso_U_12
Cu1 0.0383(4) 0.0435(4) 0.0402(4) -0.0010(4) 0.0241(3) -0.0047(3)
S11 0.1190(15) 0.0573(11) 0.1000(15) -0.0121(11) 0.0770(14) -0.0372(10)
S12 0.0501(10) 0.0652(11) 0.0511(10) 0.0175(9) 0.0333(9) 0.0109(8)
S21 0.0698(11) 0.0653(11) 0.0836(14) -0.0154(10) 0.0342(11) 0.0257(9)
S22 0.0471(9) 0.0545(10) 0.0530(11) 0.0113(9) 0.0300(9) 0.0035(8)
O11 0.085(3) 0.049(2) 0.083(3) 0.031(2) 0.062(3) 0.026(2)
O12 0.042(2) 0.096(3) 0.052(3) 0.007(2) 0.023(2) 0.001(2)
O21 0.057(2) 0.084(3) 0.045(3) -0.004(2) 0.031(2) -0.002(2)
O22 0.068(3) 0.044(2) 0.073(3) 0.024(2) 0.036(2) 0.0051(19)
N11 0.045(3) 0.034(3) 0.047(3) -0.011(2) 0.031(3) -0.009(2)
N12 0.044(3) 0.045(3) 0.040(3) 0.006(2) 0.028(2) -0.004(2)
N21 0.041(3) 0.051(3) 0.045(3) -0.011(3) 0.026(3) 0.004(2)
N22 0.032(2) 0.041(3) 0.041(3) 0.003(2) 0.018(2) 0.005(2)
C11 0.099(5) 0.079(5) 0.099(6) -0.044(5) 0.068(5) -0.052(4)
C12 0.078(5) 0.064(4) 0.063(5) -0.023(4) 0.051(4) -0.025(4)
C13 0.053(4) 0.033(3) 0.064(4) 0.000(3) 0.042(4) -0.004(3)
C14 0.042(3) 0.052(3) 0.029(3) 0.010(3) 0.020(3) 0.009(3)
C15 0.048(4) 0.073(4) 0.043(4) 0.014(4) 0.022(3) 0.016(3)
C16 0.071(4) 0.074(5) 0.055(4) 0.005(4) 0.044(4) 0.013(3)
C17 0.051(4) 0.051(4) 0.058(4) -0.004(4) 0.031(4) 0.004(3)
C18 0.057(4) 0.087(5) 0.057(4) 0.025(4) 0.033(4) 0.030(3)
C19 0.062(4) 0.096(5) 0.053(4) 0.025(4) 0.037(4) 0.015(4)
C20 0.074(4) 0.077(4) 0.086(5) -0.021(4) 0.047(4) 0.010(4)
C21 0.070(5) 0.086(5) 0.073(5) -0.040(4) 0.029(4) 0.017(4)
C22 0.047(4) 0.074(5) 0.056(4) -0.016(4) 0.028(4) 0.000(3)
C23 0.042(4) 0.033(3) 0.059(4) 0.000(3) 0.033(3) 0.000(3)
C24 0.035(3) 0.048(4) 0.045(4) 0.011(3) 0.018(3) 0.005(3)
C25 0.042(4) 0.060(4) 0.085(5) 0.002(4) 0.032(4) -0.001(3)
C26 0.056(4) 0.083(5) 0.092(6) 0.012(5) 0.042(4) 0.020(4)
C27 0.042(4) 0.088(5) 0.052(4) 0.007(4) 0.022(3) -0.006(4)
C28 0.071(5) 0.064(5) 0.100(6) -0.015(4) 0.051(5) -0.019(4)
C29 0.060(4) 0.060(4) 0.080(5) -0.017(4) 0.046(4) -0.009(4)
C30 0.054(4) 0.155(6) 0.094(5) 0.001(5) 0.043(4) -0.018(4)

loop_
_atom_type_symbol
_atom_type_description
_atom_type_scat_dispersion_real
_atom_type_scat_dispersion_imag
_atom_type_scat_source
Cu Cu 0.3201 1.2651 'International Tables Vol C Tables 4.2.6.8 and 6.1.1.4'
S S 0.1246 0.1234 'International Tables Vol C Tables 4.2.6.8 and 6.1.1.4'
O O 0.0106 0.0060 'International Tables Vol C Tables 4.2.6.8 and 6.1.1.4'
N N 0.0061 0.0033 'International Tables Vol C Tables 4.2.6.8 and 6.1.1.4'
C C 0.0033 0.0016 'International Tables Vol C Tables 4.2.6.8 and 6.1.1.4'
H H 0.0000 0.0000 'International Tables Vol C Tables 4.2.6.8 and 6.1.1.4'

loop_
_geom_angle_atom_site_label_1
_geom_angle_atom_site_label_2
_geom_angle_atom_site_label_3
_geom_angle
_geom_angle_site_symmetry_1
_geom_angle_site_symmetry_3
_geom_angle_publ_flag
N21 Cu1 N11 178.04(17) 2 . y
N21 Cu1 N12 90.11(16) 2 2 y
N11 Cu1 N12 87.98(15) . 2 y
N21 Cu1 N22 89.63(15) 2 . y
N11 Cu1 N22 92.30(15) . . y
N12 Cu1 N22 155.71(15) 2 . y
N21 Cu1 Cu1 91.08(14) 2 2 y
N11 Cu1 Cu1 88.99(13) . 2 y
N12 Cu1 Cu1 78.50(11) 2 2 y
N22 Cu1 Cu1 77.22(11) . 2 y
C11 S11 C13 90.0(3) . . ?
O11 S12 O12 118.3(2) . . ?
O11 S12 N12 112.3(2) . . ?
O12 S12 N12 103.9(2) . . ?
O11 S12 C14 107.7(2) . . ?
O12 S12 C14 107.1(2) . . ?
N12 S12 C14 106.9(2) . . ?
C23 S21 C21 90.4(3) . . ?
O22 S22 O21 119.6(2) . . ?
O22 S22 N22 112.2(2) . . ?
O21 S22 N22 102.6(2) . . ?
O22 S22 C24 106.2(2) . . ?
O21 S22 C24 108.2(3) . . ?
N22 S22 C24 107.5(2) . . ?
C13 N11 C12 111.5(4) . . ?
C13 N11 Cu1 122.0(4) . . ?
C12 N11 Cu1 126.2(4) . . ?
C13 N12 S12 122.1(4) . . ?
C13 N12 Cu1 125.7(3) . 2 ?
S12 N12 Cu1 109.2(2) . 2 ?
C23 N21 C22 111.8(4) . . ?
C23 N21 Cu1 120.6(4) . 2 ?
C22 N21 Cu1 127.5(4) . 2 ?
C23 N22 S22 122.1(3) . . ?
C23 N22 Cu1 126.8(3) . . ?
S22 N22 Cu1 108.3(2) . . ?
C12 C11 S11 111.2(5) . . ?
C12 C11 H11 124.4 . . ?
S11 C11 H11 124.4 . . ?
C11 C12 N11 114.6(5) . . ?
C11 C12 H12 122.7 . . ?
N11 C12 H12 122.7 . . ?
N11 C13 N12 119.8(4) . . ?
N11 C13 S11 112.5(4) . . ?
N12 C13 S11 127.7(4) . . ?
C15 C14 C19 118.7(5) . . ?
C15 C14 S12 118.5(4) . . ?
C19 C14 S12 122.8(4) . . ?
C14 C15 C16 120.0(5) . . ?
C14 C15 H15 120.0 . . ?
C16 C15 H15 120.0 . . ?
C17 C16 C15 121.3(5) . . ?
C17 C16 H16 119.3 . . ?
C15 C16 H16 119.3 . . ?
C18 C17 C16 118.2(5) . . ?
C18 C17 C20 120.5(6) . . ?
C16 C17 C20 121.2(6) . . ?
C17 C18 C19 121.0(5) . . ?
C17 C18 H18 119.5 . . ?
C19 C18 H18 119.5 . . ?
C14 C19 C18 120.7(5) . . ?
C14 C19 H19 119.7 . . ?
C18 C19 H19 119.7 . . ?
C17 C20 H20A 109.5 . . ?
C17 C20 H20B 109.5 . . ?
H20A C20 H20B 109.5 . . ?
C17 C20 H20C 109.5 . . ?
H20A C20 H20C 109.5 . . ?
H20B C20 H20C 109.5 . . ?
C22 C21 S21 108.6(5) . . ?
C22 C21 H21 125.7 . . ?
S21 C21 H21 125.7 . . ?
C21 C22 N21 116.9(5) . . ?
C21 C22 H22 121.6 . . ?
N21 C22 H22 121.6 . . ?
N21 C23 N22 120.8(4) . . ?
N21 C23 S21 112.3(4) . . ?
N22 C23 S21 126.9(4) . . ?
C25 C24 C29 119.8(5) . . ?
C25 C24 S22 120.7(5) . . ?
C29 C24 S22 119.5(4) . . ?
C24 C25 C26 120.0(5) . . ?
C24 C25 H25 120.0 . . ?
C26 C25 H25 120.0 . . ?
C27 C26 C25 122.2(6) . . ?
C27 C26 H26 118.9 . . ?
C25 C26 H26 118.9 . . ?
C26 C27 C28 115.9(6) . . ?
C26 C27 C30 123.2(6) . . ?
C28 C27 C30 120.8(6) . . ?
C27 C28 C29 123.3(6) . . ?
C27 C28 H28 118.4 . . ?
C29 C28 H28 118.4 . . ?
C24 C29 C28 118.8(5) . . ?
C24 C29 H29 120.6 . . ?
C28 C29 H29 120.6 . . ?
C27 C30 H30A 109.5 . . ?
C27 C30 H30B 109.5 . . ?
H30A C30 H30B 109.5 . . ?
C27 C30 H30C 109.5 . . ?
H30A C30 H30C 109.5 . . ?
H30B C30 H30C 109.5 . . ?

loop_
_geom_bond_atom_site_label_1
_geom_bond_atom_site_label_2
_geom_bond_distance
_geom_bond_site_symmetry_2
_geom_bond_publ_flag
Cu1 N21 1.942(4) 2 y
Cu1 N11 1.947(4) . y
Cu1 N12 2.067(4) 2 y
Cu1 N22 2.088(4) . y
Cu1 Cu1 2.7224(13) 2 y
S11 C11 1.704(6) . ?
S11 C13 1.726(5) . ?
S12 O11 1.424(3) . ?
S12 O12 1.440(3) . ?
S12 N12 1.604(4) . ?
S12 C14 1.765(5) . ?
S21 C23 1.727(5) . ?
S21 C21 1.727(6) . ?
S22 O22 1.428(3) . ?
S22 O21 1.443(3) . ?
S22 N22 1.604(4) . ?
S22 C24 1.762(5) . ?
N11 C13 1.324(6) . ?
N11 C12 1.385(6) . ?
N12 C13 1.365(6) . ?
N12 Cu1 2.067(4) 2 ?
N21 C23 1.310(5) . ?
N21 C22 1.363(6) . ?
N21 Cu1 1.942(4) 2 ?
N22 C23 1.371(6) . ?
C11 C12 1.329(6) . ?
C11 H11 0.9300 . ?
C12 H12 0.9300 . ?
C14 C15 1.361(6) . ?
C14 C19 1.364(6) . ?
C15 C16 1.381(6) . ?
C15 H15 0.9300 . ?
C16 C17 1.367(6) . ?
C16 H16 0.9300 . ?
C17 C18 1.349(7) . ?
C17 C20 1.508(6) . ?
C18 C19 1.382(7) . ?
C18 H18 0.9300 . ?
C19 H19 0.9300 . ?
C20 H20A 0.9600 . ?
C20 H20B 0.9600 . ?
C20 H20C 0.9600 . ?
C21 C22 1.329(6) . ?
C21 H21 0.9300 . ?
C22 H22 0.9300 . ?
C24 C25 1.358(6) . ?
C24 C29 1.365(6) . ?
C25 C26 1.386(7) . ?
C25 H25 0.9300 . ?
C26 C27 1.362(7) . ?
C26 H26 0.9300 . ?
C27 C28 1.375(7) . ?
C27 C30 1.511(7) . ?
C28 C29 1.379(7) . ?
C28 H28 0.9300 . ?
C29 H29 0.9300 . ?
C30 H30A 0.9600 . ?
C30 H30B 0.9600 . ?
C30 H30C 0.9600 . ?

loop_
_geom_torsion_atom_site_label_1
_geom_torsion_atom_site_label_2
_geom_torsion_atom_site_label_3
_geom_torsion_atom_site_label_4
_geom_torsion
_geom_torsion_site_symmetry_1
_geom_torsion_site_symmetry_2
_geom_torsion_site_symmetry_3
_geom_torsion_site_symmetry_4
_geom_torsion_publ_flag
N21 Cu1 N11 C13 -102(6) 2 . . . ?
N12 Cu1 N11 C13 -88.9(4) 2 . . . ?
N22 Cu1 N11 C13 66.8(4) . . . . ?
Cu1 Cu1 N11 C13 -10.3(4) 2 . . . ?
N21 Cu1 N11 C12 71(6) 2 . . . ?
N12 Cu1 N11 C12 84.3(4) 2 . . . ?
N22 Cu1 N11 C12 -120.0(4) . . . . ?
Cu1 Cu1 N11 C12 162.9(4) 2 . . . ?
O11 S12 N12 C13 -32.1(5) . . . . ?
O12 S12 N12 C13 -161.2(4) . . . . ?
C14 S12 N12 C13 85.8(4) . . . . ?
O11 S12 N12 Cu1 129.4(2) . . . 2 ?
O12 S12 N12 Cu1 0.4(3) . . . 2 ?
C14 S12 N12 Cu1 -112.7(2) . . . 2 ?
O22 S22 N22 C23 -36.3(4) . . . . ?
O21 S22 N22 C23 -165.9(4) . . . . ?
C24 S22 N22 C23 80.2(4) . . . . ?
O22 S22 N22 Cu1 125.9(2) . . . . ?
O21 S22 N22 Cu1 -3.7(2) . . . . ?
C24 S22 N22 Cu1 -117.6(2) . . . . ?
N21 Cu1 N22 C23 71.8(4) 2 . . . ?
N11 Cu1 N22 C23 -107.9(4) . . . . ?
N12 Cu1 N22 C23 -17.7(6) 2 . . . ?
Cu1 Cu1 N22 C23 -19.4(4) 2 . . . ?
N21 Cu1 N22 S22 -89.4(2) 2 . . . ?
N11 Cu1 N22 S22 91.0(2) . . . . ?
N12 Cu1 N22 S22 -178.8(3) 2 . . . ?
Cu1 Cu1 N22 S22 179.4(2) 2 . . . ?
C13 S11 C11 C12 -2.1(5) . . . . ?
S11 C11 C12 N11 3.7(7) . . . . ?
C13 N11 C12 C11 -3.7(7) . . . . ?
Cu1 N11 C12 C11 -177.4(4) . . . . ?
C12 N11 C13 N12 -177.3(4) . . . . ?
Cu1 N11 C13 N12 -3.2(7) . . . . ?
C12 N11 C13 S11 1.9(6) . . . . ?
Cu1 N11 C13 S11 176.0(2) . . . . ?
S12 N12 C13 N11 -178.6(4) . . . . ?
Cu1 N12 C13 N11 23.0(7) 2 . . . ?
S12 N12 C13 S11 2.3(7) . . . . ?
Cu1 N12 C13 S11 -156.1(3) 2 . . . ?
C11 S11 C13 N11 0.0(4) . . . . ?
C11 S11 C13 N12 179.2(5) . . . . ?
O11 S12 C14 C15 -60.1(5) . . . . ?
O12 S12 C14 C15 68.2(5) . . . . ?
N12 S12 C14 C15 179.1(4) . . . . ?
O11 S12 C14 C19 119.0(5) . . . . ?
O12 S12 C14 C19 -112.7(5) . . . . ?
N12 S12 C14 C19 -1.9(5) . . . . ?
C19 C14 C15 C16 0.8(8) . . . . ?
S12 C14 C15 C16 179.9(4) . . . . ?
C14 C15 C16 C17 -1.1(9) . . . . ?
C15 C16 C17 C18 -0.2(9) . . . . ?
C15 C16 C17 C20 -177.6(5) . . . . ?
C16 C17 C18 C19 1.9(9) . . . . ?
C20 C17 C18 C19 179.2(5) . . . . ?
C15 C14 C19 C18 0.9(9) . . . . ?
S12 C14 C19 C18 -178.2(4) . . . . ?
C17 C18 C19 C14 -2.2(9) . . . . ?
C23 S21 C21 C22 -2.3(5) . . . . ?
S21 C21 C22 N21 3.3(7) . . . . ?
C23 N21 C22 C21 -2.6(7) . . . . ?
Cu1 N21 C22 C21 -178.8(4) 2 . . . ?
C22 N21 C23 N22 178.8(4) . . . . ?
Cu1 N21 C23 N22 -4.7(6) 2 . . . ?
C22 N21 C23 S21 0.7(5) . . . . ?
Cu1 N21 C23 S21 177.1(2) 2 . . . ?
S22 N22 C23 N21 179.7(4) . . . . ?
Cu1 N22 C23 N21 21.0(7) . . . . ?
S22 N22 C23 S21 -2.4(6) . . . . ?
Cu1 N22 C23 S21 -161.2(3) . . . . ?
C21 S21 C23 N21 0.9(4) . . . . ?
C21 S21 C23 N22 -177.1(5) . . . . ?
O22 S22 C24 C25 17.9(5) . . . . ?
O21 S22 C24 C25 147.4(4) . . . . ?
N22 S22 C24 C25 -102.5(5) . . . . ?
O22 S22 C24 C29 -162.3(4) . . . . ?
O21 S22 C24 C29 -32.7(5) . . . . ?
N22 S22 C24 C29 77.4(5) . . . . ?
C29 C24 C25 C26 -0.2(9) . . . . ?
S22 C24 C25 C26 179.6(4) . . . . ?
C24 C25 C26 C27 -0.7(9) . . . . ?
C25 C26 C27 C28 1.3(9) . . . . ?
C25 C26 C27 C30 -178.1(5) . . . . ?
C26 C27 C28 C29 -0.9(10) . . . . ?
C30 C27 C28 C29 178.5(6) . . . . ?
C25 C24 C29 C28 0.6(9) . . . . ?
S22 C24 C29 C28 -179.3(4) . . . . ?
C27 C28 C29 C24 0.0(10) . . . . ?
